data_7715884
loop_
_publ_author_name
'Dai, Ru-Dan'
'Xie, Zhen-Lang'
'Liu, Cheng'
'Xin, Dong'
'Zhou, Zhao-Hui'

_publ_section_title
;
 Crown ether-like octanuclear molybdenum(V) clusters for cation binding
 and gas adsorption.
;
_journal_issue 21
_journal_name_full 'Dalton transactions (Cambridge, England : 2003)'
_journal_page_first 8980
_journal_page_last 8987
_journal_paper_doi 10.1039/d4dt00825a
_journal_volume 53
_journal_year 2024
_chemical_formula_moiety 'C24 H36 Mo8 N24 Na2 O20, 12.5[H2O], 8[H2O]'
_chemical_formula_sum 'C24 H77 Mo8 N24 Na2 O40.5'
_chemical_formula_weight 2163.59
_space_group_crystal_system tetragonal
_space_group_IT_number 87
_space_group_name_Hall '-I 4'
_space_group_name_H-M_alt 'I 4/m'
_atom_sites_solution_hydrogens mixed
_atom_sites_solution_primary iterative
_audit_creation_date 2024-03-16
_audit_creation_method
;
Olex2 1.3
(compiled 2020.11.12 svn.r5f609507 for OlexSys, GUI svn.r6408)
;
_audit_update_record
;
2024-03-17 deposited with the CCDC.	2024-04-29 downloaded from the CCDC.
;
_cell_angle_alpha 90
_cell_angle_beta 90
_cell_angle_gamma 90
_cell_formula_units_Z 2
_cell_length_a 18.2472(7)
_cell_length_b 18.2472(7)
_cell_length_c 10.4717(12)
_cell_measurement_reflns_used 2186
_cell_measurement_temperature 100.00(10)
_cell_measurement_theta_max 71.5850
_cell_measurement_theta_min 3.4270
_cell_volume 3486.7(4)
_computing_cell_refinement 'CrysAlisPro 1.171.42.72a (Rigaku OD, 2022)'
_computing_data_collection 'CrysAlisPro 1.171.42.72a (Rigaku OD, 2022)'
_computing_data_reduction 'CrysAlisPro 1.171.42.72a (Rigaku OD, 2022)'
_computing_molecular_graphics 'Olex2 1.3 (Dolomanov et al., 2009)'
_computing_publication_material 'Olex2 1.3 (Dolomanov et al., 2009)'
_computing_structure_refinement 'SHELXL 2018/3 (Sheldrick, 2015)'
_computing_structure_solution 'olex2.solve 1.3 (Bourhis et al., 2015)'
_diffrn_ambient_environment N~2~
_diffrn_ambient_temperature 100.00(10)
_diffrn_detector 'Hybrid Pixel Array Detector'
_diffrn_detector_area_resol_mean 10.0000
_diffrn_detector_type HyPix
_diffrn_measured_fraction_theta_full 0.999
_diffrn_measured_fraction_theta_max 0.999
_diffrn_measurement_details
;
List of Runs (angles in degrees, time in seconds):

  # Type    Start    End  Width  t~exp~   \w     \q     \k     \f   Frames
#--------------------------------------------------------------------------
  1  \w    -85.00 -48.00   0.50    2.13    --  -41.99-157.00  31.00   74
  2  \w   -123.00 -82.00   0.50    8.51    --  -96.00-119.00-173.00   82
  3  \w    -87.00 -21.00   0.50    8.51    --  -96.00  70.00  30.00  132
  4  \w   -163.00-133.00   0.50    8.51    --  -96.00-119.00-173.00   60
  5  \w    -19.00  36.00   0.50    2.13    --  -41.99  19.00 -90.00  110
  6  \w     80.00 108.00   0.50    2.13    --   41.99-157.00  31.00   56
  7  \w     53.00  79.00   0.50    2.13    --   41.99-157.00  31.00   52
  8  \w    -90.00 -48.00   0.50    8.51    --  -96.00 125.00  30.00   84
  9  \w    -51.00 -20.00   0.50    8.51    --  -96.00  45.00-180.00   62
 10  \w    -71.00 -41.00   0.50    8.51    --  -96.00  61.00   0.00   60
 11  \w     42.00  70.00   0.50    8.51    --  114.53 -61.00-150.00   56
 12  \w     42.00  71.00   0.50    8.51    --  114.53 -61.00-180.00   58
 13  \w     65.00  99.00   0.50    8.51    --  114.53 -77.00-180.00   68
 14  \w     45.00  71.00   0.50    8.51    --  114.53 -61.00  30.00   52
 15  \w     42.00  71.00   0.50    8.51    --  114.53 -61.00 150.00   58
 16  \w     42.00  67.00   0.50    8.51    --  114.53 -61.00  90.00   50
;
_diffrn_measurement_device 'four-circle diffractometer'
_diffrn_measurement_device_type 'XtaLAB Synergy, Dualflex, HyPix'
_diffrn_measurement_method '\w scans'
_diffrn_orient_matrix_type 'CrysAlisPro convention (1999,Acta A55,543-557)'
_diffrn_orient_matrix_UB_11 -0.0333413000
_diffrn_orient_matrix_UB_12 -0.0552032000
_diffrn_orient_matrix_UB_13 -0.0949033000
_diffrn_orient_matrix_UB_21 0.0404302000
_diffrn_orient_matrix_UB_22 -0.0630207000
_diffrn_orient_matrix_UB_23 0.0681071000
_diffrn_orient_matrix_UB_31 -0.0662071000
_diffrn_orient_matrix_UB_32 -0.0106958000
_diffrn_orient_matrix_UB_33 0.0893181000
_diffrn_radiation_monochromator mirror
_diffrn_radiation_probe x-ray
_diffrn_radiation_type 'Cu K\a'
_diffrn_radiation_wavelength 1.54184
_diffrn_reflns_av_R_equivalents 0.0332
_diffrn_reflns_av_unetI/netI 0.0318
_diffrn_reflns_Laue_measured_fraction_full 0.999
_diffrn_reflns_Laue_measured_fraction_max 0.999
_diffrn_reflns_limit_h_max 12
_diffrn_reflns_limit_h_min -21
_diffrn_reflns_limit_k_max 18
_diffrn_reflns_limit_k_min -20
_diffrn_reflns_limit_l_max 12
_diffrn_reflns_limit_l_min -11
_diffrn_reflns_number 5042
_diffrn_reflns_point_group_measured_fraction_full 0.999
_diffrn_reflns_point_group_measured_fraction_max 0.999
_diffrn_reflns_theta_full 63.977
_diffrn_reflns_theta_max 63.977
_diffrn_reflns_theta_min 3.425
_diffrn_source 'micro-focus sealed X-ray tube'
_diffrn_source_type 'PhotonJet (Cu) X-ray Source'
_exptl_absorpt_coefficient_mu 12.491
_exptl_absorpt_correction_T_max 1.00000
_exptl_absorpt_correction_T_min 0.79046
_exptl_absorpt_correction_type multi-scan
_exptl_absorpt_process_details
;
CrysAlisPro 1.171.42.72a (Rigaku Oxford Diffraction, 2022)
Empirical absorption correction using spherical harmonics,
implemented in SCALE3 ABSPACK scaling algorithm.
;
_exptl_crystal_colour 'clear orangish orange'
_exptl_crystal_colour_lustre clear
_exptl_crystal_colour_modifier orangish
_exptl_crystal_colour_primary orange
_exptl_crystal_density_diffrn 2.061
_exptl_crystal_description prism
_exptl_crystal_F_000 2142
_exptl_crystal_size_max 0.2
_exptl_crystal_size_mid 0.1
_exptl_crystal_size_min 0.1
_refine_diff_density_max 0.908
_refine_diff_density_min -0.692
_refine_diff_density_rms 0.107
_refine_ls_extinction_method none
_refine_ls_goodness_of_fit_ref 1.056
_refine_ls_hydrogen_treatment mixed
_refine_ls_matrix_type full
_refine_ls_number_parameters 110
_refine_ls_number_reflns 1545
_refine_ls_number_restraints 2
_refine_ls_restrained_S_all 1.055
_refine_ls_R_factor_all 0.0536
_refine_ls_R_factor_gt 0.0469
_refine_ls_shift/su_max 0.000
_refine_ls_shift/su_mean 0.000
_refine_ls_structure_factor_coef Fsqd
_refine_ls_weighting_details 'w=1/[\s^2^(Fo^2^)+(0.0966P)^2^+2.2685P] where P=(Fo^2^+2Fc^2^)/3'
_refine_ls_weighting_scheme calc
_refine_ls_wR_factor_gt 0.1339
_refine_ls_wR_factor_ref 0.1388
_reflns_Friedel_coverage 0.000
_reflns_number_gt 1281
_reflns_number_total 1545
_reflns_threshold_expression 'I > 2\s(I)'
_cod_data_source_file d4dt00825a2.cif
_cod_data_source_block exp_13141_auto
_cod_depositor_comments 'Adding full bibliography for 7715883--7715885.cif.'
_cod_original_cell_volume 3486.7(5)
_cod_original_formula_sum 'C24 H77 Mo8 N24 Na2 O40.50'
_cod_database_code 7715884
_shelx_shelxl_version_number 2018/3
_chemical_oxdiff_formula 'C H O N Mo'
_shelx_space_group_comment
;
The symmetry employed for this shelxl refinement is uniquely defined
by the following loop, which should always be used as a source of
symmetry information in preference to the above space-group names.
They are only intended as comments.
;
_shelx_estimated_absorpt_t_max 0.368
_shelx_estimated_absorpt_t_min 0.189
_reflns_odcompleteness_completeness 99.70
_reflns_odcompleteness_iscentric 1
_reflns_odcompleteness_theta 68.13
_olex2_refinement_description
;
1. Fixed Uiso
 At 1.2 times of:
  All C(H) groups, All N(H,H) groups
2. Restrained distances
 O7-H7
 0.85 with sigma of 0.02
 Mo2-H7 \\sim Mo1_$1-H7
 with sigma of 0.02
3. Others
 Sof(H11)=Sof(N1)=Sof(H1A)=Sof(H1B)=1-FVAR(1)
 Sof(H9)=Sof(N3)=Sof(H3A)=Sof(H3B)=FVAR(1)
4.a Aromatic/amide H refined with riding coordinates:
 C9(H9), C11(H11), C10(H10)
4.b X=CH2 refined with riding coordinates:
 N1(H1A,H1B), N3(H3A,H3B)
;
_smtbx_masks_void_probe_radius 1.2
_smtbx_masks_void_truncation_radius 1.2
_olex2_submission_special_instructions 'No special instructions were received'
_oxdiff_exptl_absorpt_empirical_details
;
Empirical correction (ABSPACK) includes:
- Absorption correction using spherical harmonics
- Frame scaling
;
_oxdiff_exptl_absorpt_empirical_full_max 1.368
_oxdiff_exptl_absorpt_empirical_full_min 0.801

loop_
_space_group_symop_operation_xyz
'x, y, z'
'-x, -y, z'
'-y, x, z'
'y, -x, z'
'x+1/2, y+1/2, z+1/2'
'-x+1/2, -y+1/2, z+1/2'
'-y+1/2, x+1/2, z+1/2'
'y+1/2, -x+1/2, z+1/2'
'-x, -y, -z'
'x, y, -z'
'y, -x, -z'
'-y, x, -z'
'-x+1/2, -y+1/2, -z+1/2'
'x+1/2, y+1/2, -z+1/2'
'y+1/2, -x+1/2, -z+1/2'
'-y+1/2, x+1/2, -z+1/2'

loop_
_atom_site_label
_atom_site_type_symbol
_atom_site_fract_x
_atom_site_fract_y
_atom_site_fract_z
_atom_site_U_iso_or_equiv
_atom_site_adp_type
_atom_site_occupancy
_atom_site_site_symmetry_order
_atom_site_calc_flag
_atom_site_refinement_flags_posn
_atom_site_refinement_flags_adp
_atom_site_refinement_flags_occupancy
_atom_site_disorder_assembly
_atom_site_disorder_group
Mo1 Mo 0.63537(4) 0.31895(3) 0.500000 0.0669(3) Uani 1 2 d S T P . .
Mo2 Mo 0.71712(3) 0.43343(4) 0.500000 0.0684(3) Uani 1 2 d DS T P . .
O7 O 0.6398(3) 0.5239(3) 0.500000 0.0690(15) Uani 1 2 d DS T P . .
O4 O 0.6595(2) 0.3881(2) 0.6350(5) 0.0728(11) Uani 1 1 d . . . . .
O1 O 0.7990(3) 0.3893(3) 0.500000 0.0785(17) Uani 1 2 d S T P . .
O6 O 0.7038(4) 0.2557(3) 0.500000 0.0807(18) Uani 1 2 d S T P . .
N8 N 0.5799(3) 0.2555(3) 0.3523(6) 0.0728(14) Uani 1 1 d . . . . .
N7 N 0.5067(3) 0.2408(3) 0.3548(6) 0.0792(15) Uani 1 1 d . . . . .
C9 C 0.6078(6) 0.2234(5) 0.2475(9) 0.104(3) Uani 1 1 d . . . . .
H9 H 0.657564 0.226235 0.221044 0.125 Uiso 0.342(19) 1 calc R U P A 1
C11 C 0.4932(6) 0.1997(6) 0.2547(12) 0.117(3) Uani 1 1 d . . . . .
H11 H 0.445931 0.181492 0.233397 0.140 Uiso 0.658(19) 1 calc R U P A 2
C10 C 0.5543(6) 0.1862(7) 0.1852(11) 0.122(3) Uani 1 1 d . . . . .
H10 H 0.558720 0.157413 0.110042 0.146 Uiso 1 1 calc R U . . .
H7 H 0.5938(12) 0.5156(8) 0.500000 0.05(2) Uiso 1 2 d DS . P . .
N1 N 0.6729(5) 0.2339(7) 0.2066(13) 0.111(5) Uani 0.658(19) 1 d . . P A 2
H1A H 0.702493 0.263743 0.247721 0.134 Uiso 0.658(19) 1 calc R U P A 2
H1B H 0.688121 0.211258 0.137291 0.134 Uiso 0.658(19) 1 calc R U P A 2
N3 N 0.4289(12) 0.1840(18) 0.209(3) 0.151(15) Uani 0.342(19) 1 d . . P A 1
H3A H 0.389345 0.201560 0.246113 0.181 Uiso 0.342(19) 1 calc R U P A 1
H3B H 0.424980 0.155890 0.141246 0.181 Uiso 0.342(19) 1 calc R U P A 1
Na2 Na 0.500000 0.500000 0.647(2) 0.208(6) Uani 1 4 d S T P . .

loop_
_atom_site_aniso_label
_atom_site_aniso_U_11
_atom_site_aniso_U_22
_atom_site_aniso_U_33
_atom_site_aniso_U_23
_atom_site_aniso_U_13
_atom_site_aniso_U_12
Mo1 0.0504(4) 0.0471(4) 0.1032(6) 0.000 0.000 0.0040(2)
Mo2 0.0463(4) 0.0517(4) 0.1073(6) 0.000 0.000 0.0013(3)
O7 0.052(3) 0.048(3) 0.108(4) 0.000 0.000 -0.003(2)
O4 0.053(2) 0.056(2) 0.109(3) 0.000(2) 0.003(2) -0.0032(16)
O1 0.052(3) 0.061(3) 0.122(5) 0.000 0.000 0.001(3)
O6 0.067(4) 0.059(3) 0.116(5) 0.000 0.000 0.005(3)
N8 0.064(3) 0.058(3) 0.097(4) -0.007(3) 0.008(3) 0.003(2)
N7 0.065(3) 0.065(3) 0.108(4) -0.023(3) -0.002(3) 0.000(2)
C9 0.105(6) 0.092(6) 0.115(7) -0.013(5) 0.028(5) -0.013(5)
C11 0.091(6) 0.114(7) 0.144(9) -0.036(6) -0.014(6) 0.004(5)
C10 0.118(7) 0.135(8) 0.113(7) -0.038(6) 0.004(6) -0.020(6)
N1 0.074(6) 0.114(8) 0.147(10) -0.045(7) 0.040(6) -0.025(5)
N3 0.071(13) 0.19(3) 0.19(3) -0.09(3) -0.005(15) -0.012(14)
Na2 0.148(5) 0.148(5) 0.33(2) 0.000 0.000 0.000

loop_
_atom_type_symbol
_atom_type_description
_atom_type_scat_dispersion_real
_atom_type_scat_dispersion_imag
_atom_type_scat_source
C C 0.0181 0.0091 'International Tables Vol C Tables 4.2.6.8 and 6.1.1.4'
H H 0.0000 0.0000 'International Tables Vol C Tables 4.2.6.8 and 6.1.1.4'
Mo Mo -0.0483 2.7339 'International Tables Vol C Tables 4.2.6.8 and 6.1.1.4'
N N 0.0311 0.0180 'International Tables Vol C Tables 4.2.6.8 and 6.1.1.4'
Na Na 0.1353 0.1239 'International Tables Vol C Tables 4.2.6.8 and 6.1.1.4'
O O 0.0492 0.0322 'International Tables Vol C Tables 4.2.6.8 and 6.1.1.4'

loop_
_geom_angle_atom_site_label_1
_geom_angle_atom_site_label_2
_geom_angle_atom_site_label_3
_geom_angle
_geom_angle_site_symmetry_1
_geom_angle_site_symmetry_3
_geom_angle_publ_flag
O7 Mo1 Mo2 105.21(15) 11_566 . ?
O7 Mo1 N8 75.49(17) 11_566 . ?
O7 Mo1 N8 75.49(17) 11_566 10_556 ?
O4 Mo1 Mo2 48.73(13) 10_556 . ?
O4 Mo1 Mo2 48.73(13) . . ?
O4 Mo1 O7 89.25(16) . 11_566 ?
O4 Mo1 O7 89.25(16) 10_556 11_566 ?
O4 Mo1 O4 93.2(3) 10_556 . ?
O4 Mo1 N8 86.2(2) . 10_556 ?
O4 Mo1 N8 164.73(18) . . ?
O4 Mo1 N8 86.2(2) 10_556 . ?
O4 Mo1 N8 164.73(18) 10_556 10_556 ?
O6 Mo1 Mo2 97.2(2) . . ?
O6 Mo1 O7 157.6(3) . 11_566 ?
O6 Mo1 O4 105.9(2) . 10_556 ?
O6 Mo1 O4 105.9(2) . . ?
O6 Mo1 N8 88.9(2) . . ?
O6 Mo1 N8 88.9(2) . 10_556 ?
N8 Mo1 Mo2 134.55(15) . . ?
N8 Mo1 Mo2 134.55(15) 10_556 . ?
N8 Mo1 N8 90.4(3) . 10_556 ?
O7 Mo2 Mo1 103.95(15) . . ?
O4 Mo2 Mo1 48.73(14) 10_556 . ?
O4 Mo2 Mo1 48.73(14) . . ?
O4 Mo2 O7 88.38(16) 10_556 . ?
O4 Mo2 O7 88.38(16) . . ?
O4 Mo2 O4 93.2(3) . 10_556 ?
O4 Mo2 N7 86.8(2) . 12_656 ?
O4 Mo2 N7 164.5(2) . 3_655 ?
O4 Mo2 N7 164.5(2) 10_556 12_656 ?
O4 Mo2 N7 86.8(2) 10_556 3_655 ?
O1 Mo2 Mo1 97.2(2) . . ?
O1 Mo2 O7 158.8(3) . . ?
O1 Mo2 O4 105.91(19) . . ?
O1 Mo2 O4 105.91(19) . 10_556 ?
O1 Mo2 N7 88.9(2) . 3_655 ?
O1 Mo2 N7 88.9(2) . 12_656 ?
N7 Mo2 Mo1 135.12(17) 12_656 . ?
N7 Mo2 Mo1 135.12(17) 3_655 . ?
N7 Mo2 O7 76.16(18) 12_656 . ?
N7 Mo2 O7 76.16(18) 3_655 . ?
N7 Mo2 N7 89.2(3) 12_656 3_655 ?
Mo1 O7 Mo2 119.2(3) 3_655 . ?
Mo1 O7 H7 120.6(11) 3_655 . ?
Mo1 O7 Na2 115.5(2) 3_655 9_666 ?
Mo1 O7 Na2 115.5(2) 3_655 . ?
Mo2 O7 H7 120.3(11) . . ?
Mo2 O7 Na2 116.1(2) . . ?
Mo2 O7 Na2 116.1(2) . 9_666 ?
Na2 O7 H7 30.7(3) . . ?
Na2 O7 H7 30.7(3) 9_666 . ?
Na2 O7 Na2 61.3(7) 9_666 . ?
Mo1 O4 Mo2 82.5(2) . . ?
N7 N8 Mo1 123.0(4) . . ?
C9 N8 Mo1 129.4(5) . . ?
C9 N8 N7 107.5(6) . . ?
N8 N7 Mo2 123.3(4) . 11_566 ?
C11 N7 Mo2 130.3(6) . 11_566 ?
C11 N7 N8 106.3(7) . . ?
N8 C9 H9 125.1 . . ?
N8 C9 C10 109.8(8) . . ?
C10 C9 H9 125.1 . . ?
N1 C9 N8 124.1(10) . . ?
N1 C9 C10 125.7(11) . . ?
N7 C11 H11 123.9 . . ?
N7 C11 C10 112.2(9) . . ?
C10 C11 H11 123.9 . . ?
N3 C11 N7 126.1(15) . . ?
N3 C11 C10 120.5(16) . . ?
C9 C10 H10 127.9 . . ?
C11 C10 C9 104.2(9) . . ?
C11 C10 H10 127.9 . . ?
C9 N1 H1A 120.0 . . ?
C9 N1 H1B 120.0 . . ?
H1A N1 H1B 120.0 . . ?
C11 N3 H3A 120.0 . . ?
C11 N3 H3B 120.0 . . ?
H3A N3 H3B 120.0 . . ?
O7 Na2 O7 74.9(3) 9_666 11_566 ?
O7 Na2 O7 118.7(7) 9_666 . ?
O7 Na2 O7 74.9(3) 9_666 3_655 ?
O7 Na2 O7 74.9(3) 3_655 . ?
O7 Na2 O7 74.9(3) 11_566 . ?
O7 Na2 O7 118.7(7) 11_566 3_655 ?
O7 Na2 H7 10.8(3) . . ?
O7 Na2 H7 70.1(5) 3_655 9_666 ?
O7 Na2 H7 70.1(5) . 12_656 ?
O7 Na2 H7 10.8(3) 9_666 9_666 ?
O7 Na2 H7 10.8(3) 3_655 12_656 ?
O7 Na2 H7 70.4(5) 11_566 9_666 ?
O7 Na2 H7 10.8(3) 11_566 11_566 ?
O7 Na2 H7 107.8(8) 9_666 . ?
O7 Na2 H7 70.4(5) . 11_566 ?
O7 Na2 H7 70.4(5) 9_666 12_656 ?
O7 Na2 H7 107.8(8) 11_566 12_656 ?
O7 Na2 H7 70.1(5) 11_566 . ?
O7 Na2 H7 107.8(8) . 9_666 ?
O7 Na2 H7 107.8(8) 3_655 11_566 ?
O7 Na2 H7 70.4(5) 3_655 . ?
O7 Na2 H7 70.1(5) 9_666 11_566 ?
O7 Na2 Na2 59.3(3) 11_566 9_666 ?
O7 Na2 Na2 59.3(3) . 9_666 ?
O7 Na2 Na2 59.3(3) 9_666 9_666 ?
O7 Na2 Na2 59.3(3) 3_655 9_666 ?
H7 Na2 H7 64.0(6) 9_666 12_656 ?
H7 Na2 H7 64.0(6) 9_666 11_566 ?
H7 Na2 H7 97.0(10) 11_566 12_656 ?
H7 Na2 H7 97.0(10) . 9_666 ?
H7 Na2 H7 64.0(6) . 11_566 ?
H7 Na2 H7 64.0(6) . 12_656 ?
Na2 Na2 H7 48.5(5) 9_666 12_656 ?
Na2 Na2 H7 48.5(5) 9_666 11_566 ?
Na2 Na2 H7 48.5(5) 9_666 9_666 ?
Na2 Na2 H7 48.5(5) 9_666 . ?

loop_
_geom_bond_atom_site_label_1
_geom_bond_atom_site_label_2
_geom_bond_distance
_geom_bond_site_symmetry_2
_geom_bond_publ_flag
Mo1 Mo2 2.5670(9) . ?
Mo1 O7 2.169(5) 11_566 ?
Mo1 O4 1.946(5) . ?
Mo1 O4 1.946(5) 10_556 ?
Mo1 O6 1.701(6) . ?
Mo1 N8 2.181(6) . ?
Mo1 N8 2.181(6) 10_556 ?
Mo2 O7 2.172(6) . ?
Mo2 O4 1.946(5) . ?
Mo2 O4 1.946(5) 10_556 ?
Mo2 O1 1.697(6) . ?
Mo2 N7 2.165(6) 12_656 ?
Mo2 N7 2.165(6) 3_655 ?
O7 H7 0.85(2) . ?
O7 Na2 3.008(12) . ?
O7 Na2 3.008(12) 9_666 ?
N8 N7 1.363(7) . ?
N8 C9 1.345(10) . ?
N7 C11 1.313(12) . ?
C9 H9 0.9500 . ?
C9 C10 1.355(13) . ?
C9 N1 1.276(13) . ?
C11 H11 0.9500 . ?
C11 C10 1.355(14) . ?
C11 N3 1.30(2) . ?
C10 H10 0.9500 . ?
N1 H1A 0.8800 . ?
N1 H1B 0.8800 . ?
N3 H3A 0.8800 . ?
N3 H3B 0.8800 . ?
Na2 H7 2.32(2) . ?
Na2 Na2 3.07(4) 9_666 ?

loop_
_geom_torsion_atom_site_label_1
_geom_torsion_atom_site_label_2
_geom_torsion_atom_site_label_3
_geom_torsion_atom_site_label_4
_geom_torsion
_geom_torsion_site_symmetry_1
_geom_torsion_site_symmetry_2
_geom_torsion_site_symmetry_3
_geom_torsion_site_symmetry_4
_geom_torsion_publ_flag
Mo1 N8 N7 Mo2 3.3(8) . . . 11_566 ?
Mo1 N8 N7 C11 -177.8(7) . . . . ?
Mo1 N8 C9 C10 176.8(7) . . . . ?
Mo1 N8 C9 N1 -10.6(16) . . . . ?
Mo2 N7 C11 C10 178.8(8) 11_566 . . . ?
Mo2 N7 C11 N3 12(3) 11_566 . . . ?
N8 N7 C11 C10 0.0(13) . . . . ?
N8 N7 C11 N3 -167(2) . . . . ?
N8 C9 C10 C11 2.0(13) . . . . ?
N7 N8 C9 C10 -2.1(11) . . . . ?
N7 N8 C9 N1 170.5(11) . . . . ?
N7 C11 C10 C9 -1.2(14) . . . . ?
C9 N8 N7 Mo2 -177.6(6) . . . 11_566 ?
C9 N8 N7 C11 1.3(10) . . . . ?
N1 C9 C10 C11 -170.4(13) . . . . ?
N3 C11 C10 C9 167(2) . . . . ?

loop_
_smtbx_masks_void_nr
_smtbx_masks_void_average_x
_smtbx_masks_void_average_y
_smtbx_masks_void_average_z
_smtbx_masks_void_volume
_smtbx_masks_void_count_electrons
_smtbx_masks_void_content
1 0.000 0.000 0.500 372.8 124.7 '12.5 H2O'
2 0.000 0.500 -0.165 192.5 79.3 '8 H2O'
3 0.500 0.500 0.000 372.8 124.7 '12.5 H2O'
4 0.500 0.000 -0.675 192.5 79.3 '8 H2O'
